data_4330046
loop_
_publ_author_name
'Rakesh Kumar Gupta'
'Rampal Pandey'
'Roopshikha Singh'
'Nitin Srivastava'
'Biswajit Maiti'
'Satyen Saha'
'Peizhou Li'
'Qiang Xu'
'Daya Shankar Pandey'

_publ_section_title
;
 Heteroleptic Dipyrrinato Complexes Containing 5-Ferrocenyldipyrromethene
 and Dithiocarbamates as Coligands: Selective Chromogenic and Redox Probes
;
_journal_name_full 'Inorganic Chemistry'
_journal_page_first 8916
_journal_page_last 8930
_journal_paper_doi 10.1021/ic300900m
_journal_volume 51
_journal_year 2012
_chemical_formula_moiety 'C26 H29 Fe N3 Ni S2'
_chemical_formula_sum 'C26 H29 Fe N3 Ni S2'
_chemical_formula_weight 562.20
_space_group_IT_number 76
_symmetry_cell_setting tetragonal
_symmetry_Int_Tables_number 76
_symmetry_space_group_name_Hall 'P 4w'
_symmetry_space_group_name_H-M 'P 41'
_atom_sites_solution_hydrogens geom
_atom_sites_solution_primary direct
_atom_sites_solution_secondary difmap
_audit_creation_method SHELXL-97
_cell_angle_alpha 90.00
_cell_angle_beta 90.00
_cell_angle_gamma 90.00
_cell_formula_units_Z 4
_cell_length_a 15.394(2)
_cell_length_b 15.394(2)
_cell_length_c 12.146(2)
_cell_measurement_reflns_used 6436
_cell_measurement_temperature 153(2)
_cell_measurement_theta_max 27.420
_cell_measurement_theta_min 3.721
_cell_volume 2878.3(7)
_computing_structure_refinement 'SHELXL-97 (Sheldrick, 1997)'
_diffrn_ambient_temperature 153(2)
_diffrn_measured_fraction_theta_full 0.998
_diffrn_measured_fraction_theta_max 0.998
_diffrn_radiation_monochromator graphite
_diffrn_radiation_type MoK\a
_diffrn_radiation_wavelength 0.71073
_diffrn_reflns_av_R_equivalents 0.0420
_diffrn_reflns_av_sigmaI/netI 0.0413
_diffrn_reflns_limit_h_max 19
_diffrn_reflns_limit_h_min -19
_diffrn_reflns_limit_k_max 19
_diffrn_reflns_limit_k_min -19
_diffrn_reflns_limit_l_max 15
_diffrn_reflns_limit_l_min -14
_diffrn_reflns_number 26998
_diffrn_reflns_theta_full 27.42
_diffrn_reflns_theta_max 27.42
_diffrn_reflns_theta_min 3.13
_diffrn_source 'fine-focus sealed tube'
_exptl_absorpt_coefficient_mu 1.320
_exptl_absorpt_correction_type none
_exptl_crystal_colour red
_exptl_crystal_density_diffrn 1.297
_exptl_crystal_description needle
_exptl_crystal_F_000 1168
_exptl_crystal_size_max .26
_exptl_crystal_size_mid .24
_exptl_crystal_size_min .20
_refine_diff_density_max 0.504
_refine_diff_density_min -0.331
_refine_diff_density_rms 0.078
_refine_ls_abs_structure_details 'Flack H D (1983), Acta Cryst. A39, 876-881'
_refine_ls_abs_structure_Flack 0.013(14)
_refine_ls_extinction_method none
_refine_ls_goodness_of_fit_ref 1.076
_refine_ls_hydrogen_treatment none
_refine_ls_matrix_type full
_refine_ls_number_parameters 302
_refine_ls_number_reflns 6436
_refine_ls_number_restraints 1
_refine_ls_restrained_S_all 1.076
_refine_ls_R_factor_all 0.0554
_refine_ls_R_factor_gt 0.0399
_refine_ls_shift/su_max 0.003
_refine_ls_shift/su_mean 0.000
_refine_ls_structure_factor_coef Fsqd
_refine_ls_weighting_details 'calc w=1/[\s^2^(Fo^2^)+(0.0594P)^2^+0.0000P] where P=(Fo^2^+2Fc^2^)/3'
_refine_ls_weighting_scheme calc
_refine_ls_wR_factor_gt 0.0985
_refine_ls_wR_factor_ref 0.1072
_reflns_number_gt 5233
_reflns_number_total 6436
_reflns_threshold_expression >2sigma(I)
_cod_data_source_file ic300900m_si_002_2.cif
_cod_data_source_block 2
_cod_original_cell_volume 2878.2(8)
_cod_database_code 4330046

loop_
_symmetry_equiv_pos_as_xyz
'x, y, z'
'-x, -y, z+1/2'
'-y, x, z+1/4'
'y, -x, z+3/4'

loop_
_atom_site_label
_atom_site_type_symbol
_atom_site_fract_x
_atom_site_fract_y
_atom_site_fract_z
_atom_site_U_iso_or_equiv
_atom_site_adp_type
_atom_site_occupancy
_atom_site_symmetry_multiplicity
_atom_site_calc_flag
_atom_site_refinement_flags
Ni1 Ni 0.67313(3) 0.88238(3) 0.14784(3) 0.03937(12) Uani 1 1 d .
Fe1 Fe 0.80639(3) 0.80880(4) -0.34237(4) 0.04852(15) Uani 1 1 d .
S2 S 0.56413(7) 0.82160(7) 0.23628(9) 0.0539(3) Uani 1 1 d .
S1 S 0.62790(6) 0.98803(7) 0.25462(8) 0.0508(2) Uani 1 1 d .
N1 N 0.76412(19) 0.94743(19) 0.0823(2) 0.0403(7) Uani 1 1 d .
N2 N 0.6956(2) 0.7853(2) 0.0566(3) 0.0471(7) Uani 1 1 d .
C5 C 0.7932(2) 0.8549(2) -0.0789(3) 0.0411(8) Uani 1 1 d .
C7 C 0.8691(2) 0.9969(3) -0.0351(3) 0.0492(9) Uani 1 1 d .
H7 H 0.9061 1.0016 -0.0953 0.059 Uiso 1 1 calc R
C6 C 0.8059(2) 0.9304(2) -0.0169(3) 0.0387(7) Uani 1 1 d .
C10 C 0.8401(2) 0.8516(2) -0.1857(3) 0.0458(8) Uani 1 1 d .
C4 C 0.7420(2) 0.7837(2) -0.0413(3) 0.0443(8) Uani 1 1 d .
C3 C 0.7341(3) 0.7007(2) -0.0888(4) 0.0564(10) Uani 1 1 d .
H3 H 0.7589 0.6825 -0.1547 0.068 Uiso 1 1 calc R
C9 C 0.8001(2) 1.0203(3) 0.1213(3) 0.0484(9) Uani 1 1 d .
H9 H 0.7836 1.0467 0.1870 0.058 Uiso 1 1 calc R
C1 C 0.6612(3) 0.7060(3) 0.0668(4) 0.0590(11) Uani 1 1 d .
H1 H 0.6264 0.6884 0.1253 0.071 Uiso 1 1 calc R
C2 C 0.6843(3) 0.6529(3) -0.0220(4) 0.0650(12) Uani 1 1 d .
H2 H 0.6681 0.5953 -0.0325 0.078 Uiso 1 1 calc R
C13 C 0.9066(3) 0.8956(3) -0.3468(4) 0.0607(11) Uani 1 1 d .
H13 H 0.9239 0.9305 -0.4106 0.073 Uiso 1 1 calc R
C14 C 0.8452(3) 0.9204(3) -0.2649(3) 0.0524(9) Uani 1 1 d .
H14 H 0.8129 0.9752 -0.2625 0.063 Uiso 1 1 calc R
C11 C 0.8975(2) 0.7849(3) -0.2232(3) 0.0486(9) Uani 1 1 d .
H11 H 0.9071 0.7289 -0.1867 0.058 Uiso 1 1 calc R
C12 C 0.9384(2) 0.8127(3) -0.3203(3) 0.0587(11) Uani 1 1 d .
H12 H 0.9814 0.7798 -0.3627 0.070 Uiso 1 1 calc R
C15 C 0.6794(3) 0.7668(4) -0.3429(5) 0.0740(13) Uani 1 1 d .
H15 H 0.6403 0.7655 -0.2792 0.089 Uiso 1 1 calc R
C19 C 0.7352(3) 0.6979(3) -0.3777(4) 0.0682(12) Uani 1 1 d .
H19 H 0.7415 0.6415 -0.3411 0.082 Uiso 1 1 calc R
C18 C 0.7820(3) 0.7257(4) -0.4727(4) 0.0742(14) Uani 1 1 d .
H18 H 0.8249 0.6920 -0.5142 0.089 Uiso 1 1 calc R
C17 C 0.7523(4) 0.8122(5) -0.4972(4) 0.0916(18) Uani 1 1 d .
H17 H 0.7719 0.8484 -0.5587 0.110 Uiso 1 1 calc R
C16 C 0.6897(4) 0.8363(4) -0.4162(5) 0.0862(16) Uani 1 1 d .
H16 H 0.6589 0.8919 -0.4126 0.103 Uiso 1 1 calc R
N3 N 0.48444(19) 0.9371(2) 0.3713(3) 0.0475(7) Uani 1 1 d .
C20 C 0.5480(2) 0.9190(3) 0.3015(3) 0.0444(8) Uani 1 1 d .
C22 C 0.4729(2) 1.0239(3) 0.4254(3) 0.0524(10) Uani 1 1 d .
H22 H 0.4227 1.0185 0.4746 0.063 Uiso 1 1 calc R
C23 C 0.5505(3) 1.0480(3) 0.4980(4) 0.0720(13) Uani 1 1 d .
H23A H 0.5604 1.0028 0.5510 0.108 Uiso 1 1 calc R
H23B H 0.5386 1.1016 0.5356 0.108 Uiso 1 1 calc R
H23C H 0.6013 1.0549 0.4529 0.108 Uiso 1 1 calc R
C24 C 0.4506(4) 1.0943(3) 0.3424(5) 0.0775(14) Uani 1 1 d .
H24A H 0.4996 1.1045 0.2953 0.116 Uiso 1 1 calc R
H24B H 0.4361 1.1470 0.3806 0.116 Uiso 1 1 calc R
H24C H 0.4019 1.0761 0.2988 0.116 Uiso 1 1 calc R
C25 C 0.4204(2) 0.8686(3) 0.3991(4) 0.0613(11) Uani 1 1 d .
H25 H 0.4339 0.8179 0.3534 0.074 Uiso 1 1 calc R
C8 C 0.8648(3) 1.0521(3) 0.0526(4) 0.0542(10) Uani 1 1 d .
H8 H 0.8986 1.1014 0.0641 0.065 Uiso 1 1 calc R
C26 C 0.3291(3) 0.8987(4) 0.3679(6) 0.100(2) Uani 1 1 d .
H26A H 0.2888 0.8518 0.3781 0.150 Uiso 1 1 calc R
H26B H 0.3285 0.9166 0.2922 0.150 Uiso 1 1 calc R
H26C H 0.3125 0.9467 0.4138 0.150 Uiso 1 1 calc R
C27 C 0.4290(5) 0.8406(4) 0.5180(6) 0.106(2) Uani 1 1 d .
H27A H 0.4873 0.8211 0.5314 0.160 Uiso 1 1 calc R
H27B H 0.3891 0.7941 0.5326 0.160 Uiso 1 1 calc R
H27C H 0.4161 0.8888 0.5653 0.160 Uiso 1 1 calc R

loop_
_atom_site_aniso_label
_atom_site_aniso_U_11
_atom_site_aniso_U_22
_atom_site_aniso_U_33
_atom_site_aniso_U_23
_atom_site_aniso_U_13
_atom_site_aniso_U_12
Ni1 0.0407(2) 0.0453(2) 0.0321(2) -0.0026(2) 0.00529(19) 0.00503(18)
Fe1 0.0462(3) 0.0608(3) 0.0386(3) -0.0078(3) 0.0070(2) 0.0018(2)
S2 0.0548(6) 0.0517(5) 0.0551(6) -0.0089(5) 0.0198(5) -0.0025(4)
S1 0.0505(5) 0.0551(6) 0.0467(5) -0.0117(4) 0.0147(4) -0.0018(4)
N1 0.0402(15) 0.0486(17) 0.0321(15) -0.0056(12) 0.0009(12) 0.0063(13)
N2 0.0513(18) 0.0446(17) 0.0454(17) 0.0021(14) 0.0128(15) 0.0061(14)
C5 0.0403(17) 0.0468(18) 0.0364(18) -0.0035(15) 0.0019(14) 0.0076(14)
C7 0.0411(19) 0.063(2) 0.044(2) -0.0093(18) 0.0057(16) -0.0026(17)
C6 0.0394(18) 0.0429(18) 0.0337(17) -0.0025(14) 0.0024(14) 0.0043(14)
C10 0.046(2) 0.051(2) 0.0401(19) -0.0096(17) 0.0069(16) -0.0008(17)
C4 0.052(2) 0.0433(19) 0.0373(19) -0.0031(15) 0.0036(16) 0.0089(16)
C3 0.074(3) 0.0437(19) 0.051(2) -0.0091(19) 0.016(2) 0.0025(18)
C9 0.048(2) 0.058(2) 0.0389(19) -0.0111(17) 0.0026(16) -0.0032(17)
C1 0.071(3) 0.043(2) 0.063(3) -0.0006(19) 0.023(2) -0.002(2)
C2 0.081(3) 0.045(2) 0.069(3) -0.006(2) 0.015(2) -0.002(2)
C13 0.067(2) 0.072(3) 0.043(2) -0.008(2) 0.018(2) -0.016(2)
C14 0.063(2) 0.051(2) 0.043(2) -0.0067(17) 0.0105(19) -0.0012(18)
C11 0.049(2) 0.053(2) 0.044(2) -0.0140(17) 0.0044(16) 0.0082(17)
C12 0.045(2) 0.081(3) 0.050(2) -0.020(2) 0.0134(18) 0.000(2)
C15 0.045(2) 0.102(4) 0.075(3) -0.010(3) 0.000(2) -0.005(2)
C19 0.062(3) 0.079(3) 0.064(3) -0.015(2) -0.001(2) -0.017(2)
C18 0.067(3) 0.106(4) 0.050(3) -0.024(3) -0.001(2) -0.006(3)
C17 0.084(4) 0.148(6) 0.043(3) 0.006(3) -0.015(3) -0.021(4)
C16 0.070(3) 0.101(4) 0.087(4) -0.003(3) -0.021(3) 0.024(3)
N3 0.0373(15) 0.061(2) 0.0436(17) -0.0087(15) 0.0042(13) 0.0062(14)
C20 0.0417(19) 0.056(2) 0.0358(18) -0.0027(16) 0.0021(15) 0.0046(16)
C22 0.046(2) 0.060(2) 0.052(2) -0.0107(18) 0.0052(17) 0.0094(17)
C23 0.054(3) 0.092(3) 0.069(3) -0.036(3) 0.002(2) 0.002(2)
C24 0.079(3) 0.072(3) 0.081(3) -0.008(3) 0.005(3) 0.027(3)
C25 0.048(2) 0.073(3) 0.064(3) -0.018(2) 0.019(2) -0.0045(19)
C8 0.046(2) 0.061(2) 0.056(2) -0.013(2) 0.0046(18) -0.0101(18)
C26 0.047(3) 0.114(5) 0.138(5) -0.054(4) 0.008(3) -0.008(3)
C27 0.128(5) 0.110(5) 0.082(4) 0.013(4) 0.030(4) -0.037(4)

loop_
_atom_type_symbol
_atom_type_description
_atom_type_scat_dispersion_real
_atom_type_scat_dispersion_imag
_atom_type_scat_source
C C 0.0033 0.0016 'International Tables Vol C Tables 4.2.6.8 and 6.1.1.4'
H H 0.0000 0.0000 'International Tables Vol C Tables 4.2.6.8 and 6.1.1.4'
N N 0.0061 0.0033 'International Tables Vol C Tables 4.2.6.8 and 6.1.1.4'
S S 0.1246 0.1234 'International Tables Vol C Tables 4.2.6.8 and 6.1.1.4'
Fe Fe 0.3463 0.8444 'International Tables Vol C Tables 4.2.6.8 and 6.1.1.4'
Ni Ni 0.3393 1.1124 'International Tables Vol C Tables 4.2.6.8 and 6.1.1.4'

loop_
_geom_angle_atom_site_label_1
_geom_angle_atom_site_label_2
_geom_angle_atom_site_label_3
_geom_angle
N2 Ni1 N1 92.07(12)
N2 Ni1 S1 171.81(10)
N1 Ni1 S1 95.22(9)
N2 Ni1 S2 95.14(10)
N1 Ni1 S2 172.79(9)
S1 Ni1 S2 77.56(4)
C13 Fe1 C14 40.78(15)
C13 Fe1 C11 67.60(18)
C14 Fe1 C11 68.07(16)
C13 Fe1 C12 40.12(18)
C14 Fe1 C12 68.06(17)
C11 Fe1 C12 40.07(17)
C13 Fe1 C16 121.0(2)
C14 Fe1 C16 106.5(2)
C11 Fe1 C16 160.9(2)
C12 Fe1 C16 156.7(2)
C13 Fe1 C17 105.4(2)
C14 Fe1 C17 121.1(2)
C11 Fe1 C17 158.0(2)
C12 Fe1 C17 121.3(2)
C16 Fe1 C17 40.6(2)
C13 Fe1 C15 157.3(2)
C14 Fe1 C15 122.79(19)
C11 Fe1 C15 126.6(2)
C12 Fe1 C15 161.9(2)
C16 Fe1 C15 39.8(2)
C17 Fe1 C15 67.7(2)
C13 Fe1 C18 121.43(19)
C14 Fe1 C18 157.36(19)
C11 Fe1 C18 123.6(2)
C12 Fe1 C18 107.33(19)
C16 Fe1 C18 68.5(2)
C17 Fe1 C18 40.8(2)
C15 Fe1 C18 68.4(2)
C13 Fe1 C19 158.85(18)
C14 Fe1 C19 160.05(17)
C11 Fe1 C19 111.10(19)
C12 Fe1 C19 125.1(2)
C16 Fe1 C19 67.5(2)
C17 Fe1 C19 67.5(2)
C15 Fe1 C19 40.5(2)
C18 Fe1 C19 40.25(19)
C13 Fe1 C10 68.18(16)
C14 Fe1 C10 40.64(16)
C11 Fe1 C10 40.48(14)
C12 Fe1 C10 67.89(15)
C16 Fe1 C10 123.6(2)
C17 Fe1 C10 158.4(2)
C15 Fe1 C10 109.8(2)
C18 Fe1 C10 160.2(2)
C19 Fe1 C10 125.60(18)
C20 S2 Ni1 87.97(13)
C20 S1 Ni1 87.98(13)
C9 N1 C6 105.9(3)
C9 N1 Ni1 126.9(2)
C6 N1 Ni1 127.3(2)
C1 N2 C4 105.5(3)
C1 N2 Ni1 126.5(3)
C4 N2 Ni1 127.6(3)
C6 C5 C4 123.0(3)
C6 C5 C10 115.5(3)
C4 C5 C10 121.5(3)
C8 C7 C6 107.0(3)
C8 C7 H7 126.5
C6 C7 H7 126.5
N1 C6 C5 123.9(3)
N1 C6 C7 108.3(3)
C5 C6 C7 127.4(3)
C11 C10 C14 106.5(3)
C11 C10 C5 127.1(4)
C14 C10 C5 125.9(3)
C11 C10 Fe1 68.6(2)
C14 C10 Fe1 68.5(2)
C5 C10 Fe1 133.5(3)
N2 C4 C3 108.9(3)
N2 C4 C5 123.1(3)
C3 C4 C5 127.9(4)
C2 C3 C4 107.5(4)
C2 C3 H3 126.3
C4 C3 H3 126.3
N1 C9 C8 112.3(3)
N1 C9 H9 123.8
C8 C9 H9 123.8
N2 C1 C2 111.2(4)
N2 C1 H1 124.4
C2 C1 H1 124.4
C3 C2 C1 107.0(4)
C3 C2 H2 126.5
C1 C2 H2 126.5
C12 C13 C14 108.4(4)
C12 C13 Fe1 70.3(2)
C14 C13 Fe1 69.9(2)
C12 C13 H13 125.8
C14 C13 H13 125.8
Fe1 C13 H13 125.8
C13 C14 C10 107.8(4)
C13 C14 Fe1 69.4(2)
C10 C14 Fe1 70.9(2)
C13 C14 H14 126.1
C10 C14 H14 126.1
Fe1 C14 H14 126.1
C12 C11 C10 109.0(4)
C12 C11 Fe1 70.0(2)
C10 C11 Fe1 70.9(2)
C12 C11 H11 125.5
C10 C11 H11 125.5
Fe1 C11 H11 125.5
C13 C12 C11 108.3(4)
C13 C12 Fe1 69.6(2)
C11 C12 Fe1 69.9(2)
C13 C12 H12 125.9
C11 C12 H12 125.9
Fe1 C12 H12 125.9
C16 C15 C19 108.1(5)
C16 C15 Fe1 69.8(3)
C19 C15 Fe1 70.3(2)
C16 C15 H15 126.0
C19 C15 H15 126.0
Fe1 C15 H15 126.0
C18 C19 C15 108.7(5)
C18 C19 Fe1 69.8(3)
C15 C19 Fe1 69.2(3)
C18 C19 H19 125.6
C15 C19 H19 125.6
Fe1 C19 H19 125.6
C19 C18 C17 106.5(5)
C19 C18 Fe1 70.0(3)
C17 C18 Fe1 69.1(3)
C19 C18 H18 126.7
C17 C18 H18 126.7
Fe1 C18 H18 126.7
C16 C17 C18 108.2(5)
C16 C17 Fe1 69.5(3)
C18 C17 Fe1 70.1(3)
C16 C17 H17 125.9
C18 C17 H17 125.9
Fe1 C17 H17 125.9
C15 C16 C17 108.5(5)
C15 C16 Fe1 70.4(3)
C17 C16 Fe1 69.9(3)
C15 C16 H16 125.8
C17 C16 H16 125.8
Fe1 C16 H16 125.8
C20 N3 C25 119.1(3)
C20 N3 C22 123.8(3)
C25 N3 C22 117.1(3)
N3 C20 S2 126.0(3)
N3 C20 S1 127.5(3)
S2 C20 S1 106.44(19)
N3 C22 C24 111.8(3)
N3 C22 C23 112.1(3)
C24 C22 C23 112.7(4)
N3 C22 H22 106.6
C24 C22 H22 106.6
C23 C22 H22 106.6
C22 C23 H23A 109.5
C22 C23 H23B 109.5
H23A C23 H23B 109.5
C22 C23 H23C 109.5
H23A C23 H23C 109.5
H23B C23 H23C 109.5
C22 C24 H24A 109.5
C22 C24 H24B 109.5
H24A C24 H24B 109.5
C22 C24 H24C 109.5
H24A C24 H24C 109.5
H24B C24 H24C 109.5
N3 C25 C27 111.2(4)
N3 C25 C26 109.8(4)
C27 C25 C26 113.8(5)
N3 C25 H25 107.2
C27 C25 H25 107.2
C26 C25 H25 107.2
C7 C8 C9 106.5(3)
C7 C8 H8 126.8
C9 C8 H8 126.8
C25 C26 H26A 109.5
C25 C26 H26B 109.5
H26A C26 H26B 109.5
C25 C26 H26C 109.5
H26A C26 H26C 109.5
H26B C26 H26C 109.5
C25 C27 H27A 109.5
C25 C27 H27B 109.5
H27A C27 H27B 109.5
C25 C27 H27C 109.5
H27A C27 H27C 109.5
H27B C27 H27C 109.5

loop_
_geom_bond_atom_site_label_1
_geom_bond_atom_site_label_2
_geom_bond_distance
Ni1 N2 1.892(3)
Ni1 N1 1.897(3)
Ni1 S1 2.1936(10)
Ni1 S2 2.2012(11)
Fe1 C13 2.041(4)
Fe1 C14 2.048(4)
Fe1 C11 2.050(4)
Fe1 C12 2.051(4)
Fe1 C16 2.052(5)
Fe1 C17 2.058(5)
Fe1 C15 2.059(4)
Fe1 C18 2.070(5)
Fe1 C19 2.074(5)
Fe1 C10 2.079(4)
S2 C20 1.714(4)
S1 C20 1.723(4)
N1 C9 1.338(5)
N1 C6 1.391(4)
N2 C1 1.336(5)
N2 C4 1.388(5)
C5 C6 1.398(5)
C5 C4 1.425(5)
C5 C10 1.486(5)
C7 C8 1.365(5)
C7 C6 1.429(5)
C7 H7 0.9300
C10 C11 1.429(5)
C10 C14 1.433(6)
C4 C3 1.407(5)
C3 C2 1.337(6)
C3 H3 0.9300
C9 C8 1.389(6)
C9 H9 0.9300
C1 C2 1.399(6)
C1 H1 0.9300
C2 H2 0.9300
C13 C12 1.403(7)
C13 C14 1.425(5)
C13 H13 0.9800
C14 H14 0.9800
C11 C12 1.405(6)
C11 H11 0.9800
C12 H12 0.9800
C15 C16 1.401(8)
C15 C19 1.429(7)
C15 H15 0.9800
C19 C18 1.426(7)
C19 H19 0.9800
C18 C17 1.440(8)
C18 H18 0.9800
C17 C16 1.426(8)
C17 H17 0.9800
C16 H16 0.9800
N3 C20 1.324(5)
N3 C25 1.483(5)
N3 C22 1.499(5)
C22 C24 1.521(7)
C22 C23 1.531(6)
C22 H22 0.9800
C23 H23A 0.9600
C23 H23B 0.9600
C23 H23C 0.9600
C24 H24A 0.9600
C24 H24B 0.9600
C24 H24C 0.9600
C25 C27 1.513(9)
C25 C26 1.528(6)
C25 H25 0.9800
C8 H8 0.9300
C26 H26A 0.9600
C26 H26B 0.9600
C26 H26C 0.9600
C27 H27A 0.9600
C27 H27B 0.9600
C27 H27C 0.9600

loop_
_geom_torsion_atom_site_label_1
_geom_torsion_atom_site_label_2
_geom_torsion_atom_site_label_3
_geom_torsion_atom_site_label_4
_geom_torsion
N2 Ni1 S2 C20 -174.83(17)
N1 Ni1 S2 C20 2.7(8)
S1 Ni1 S2 C20 1.41(13)
N2 Ni1 S1 C20 25.9(7)
N1 Ni1 S1 C20 178.77(16)
S2 Ni1 S1 C20 -1.40(13)
N2 Ni1 N1 C9 -164.9(3)
S1 Ni1 N1 C9 18.8(3)
S2 Ni1 N1 C9 17.5(10)
N2 Ni1 N1 C6 16.5(3)
S1 Ni1 N1 C6 -159.8(3)
S2 Ni1 N1 C6 -161.1(6)
N1 Ni1 N2 C1 170.5(4)
S1 Ni1 N2 C1 -36.6(10)
S2 Ni1 N2 C1 -9.9(4)
N1 Ni1 N2 C4 -18.2(3)
S1 Ni1 N2 C4 134.8(6)
S2 Ni1 N2 C4 161.5(3)
C9 N1 C6 C5 173.5(3)
Ni1 N1 C6 C5 -7.6(5)
C9 N1 C6 C7 0.1(4)
Ni1 N1 C6 C7 179.0(2)
C4 C5 C6 N1 -6.3(5)
C10 C5 C6 N1 176.5(3)
C4 C5 C6 C7 165.8(4)
C10 C5 C6 C7 -11.4(5)
C8 C7 C6 N1 0.3(4)
C8 C7 C6 C5 -172.8(4)
C6 C5 C10 C11 125.9(4)
C4 C5 C10 C11 -51.4(5)
C6 C5 C10 C14 -45.4(5)
C4 C5 C10 C14 137.3(4)
C6 C5 C10 Fe1 -139.1(3)
C4 C5 C10 Fe1 43.7(5)
C13 Fe1 C10 C11 -80.6(3)
C14 Fe1 C10 C11 -118.8(3)
C12 Fe1 C10 C11 -37.2(3)
C16 Fe1 C10 C11 165.8(3)
C17 Fe1 C10 C11 -157.1(5)
C15 Fe1 C10 C11 123.6(3)
C18 Fe1 C10 C11 42.5(6)
C19 Fe1 C10 C11 81.0(3)
C13 Fe1 C10 C14 38.2(2)
C11 Fe1 C10 C14 118.8(3)
C12 Fe1 C10 C14 81.6(3)
C16 Fe1 C10 C14 -75.4(3)
C17 Fe1 C10 C14 -38.2(6)
C15 Fe1 C10 C14 -117.6(3)
C18 Fe1 C10 C14 161.3(5)
C19 Fe1 C10 C14 -160.2(3)
C13 Fe1 C10 C5 157.9(4)
C14 Fe1 C10 C5 119.7(5)
C11 Fe1 C10 C5 -121.5(5)
C12 Fe1 C10 C5 -158.7(4)
C16 Fe1 C10 C5 44.3(5)
C17 Fe1 C10 C5 81.4(7)
C15 Fe1 C10 C5 2.0(4)
C18 Fe1 C10 C5 -79.0(6)
C19 Fe1 C10 C5 -40.5(5)
C1 N2 C4 C3 -0.1(5)
Ni1 N2 C4 C3 -172.9(3)
C1 N2 C4 C5 -176.1(4)
Ni1 N2 C4 C5 11.1(5)
C6 C5 C4 N2 4.5(6)
C10 C5 C4 N2 -178.4(3)
C6 C5 C4 C3 -170.6(4)
C10 C5 C4 C3 6.4(6)
N2 C4 C3 C2 0.0(5)
C5 C4 C3 C2 175.7(4)
C6 N1 C9 C8 -0.6(4)
Ni1 N1 C9 C8 -179.4(3)
C4 N2 C1 C2 0.2(5)
Ni1 N2 C1 C2 173.1(3)
C4 C3 C2 C1 0.1(6)
N2 C1 C2 C3 -0.2(6)
C14 Fe1 C13 C12 119.2(4)
C11 Fe1 C13 C12 37.3(2)
C16 Fe1 C13 C12 -161.8(3)
C17 Fe1 C13 C12 -120.7(3)
C15 Fe1 C13 C12 170.5(5)
C18 Fe1 C13 C12 -79.4(3)
C19 Fe1 C13 C12 -53.5(7)
C10 Fe1 C13 C12 81.1(3)
C11 Fe1 C13 C14 -81.9(3)
C12 Fe1 C13 C14 -119.2(4)
C16 Fe1 C13 C14 79.0(3)
C17 Fe1 C13 C14 120.1(3)
C15 Fe1 C13 C14 51.3(6)
C18 Fe1 C13 C14 161.4(3)
C19 Fe1 C13 C14 -172.7(5)
C10 Fe1 C13 C14 -38.1(2)
C12 C13 C14 C10 0.7(5)
Fe1 C13 C14 C10 60.7(3)
C12 C13 C14 Fe1 -60.0(3)
C11 C10 C14 C13 -1.4(4)
C5 C10 C14 C13 171.3(4)
Fe1 C10 C14 C13 -59.8(3)
C11 C10 C14 Fe1 58.3(3)
C5 C10 C14 Fe1 -128.9(4)
C11 Fe1 C14 C13 80.7(3)
C12 Fe1 C14 C13 37.3(3)
C16 Fe1 C14 C13 -118.7(3)
C17 Fe1 C14 C13 -77.0(3)
C15 Fe1 C14 C13 -159.0(3)
C18 Fe1 C14 C13 -45.1(6)
C19 Fe1 C14 C13 172.3(5)
C10 Fe1 C14 C13 118.5(4)
C13 Fe1 C14 C10 -118.5(4)
C11 Fe1 C14 C10 -37.8(2)
C12 Fe1 C14 C10 -81.2(2)
C16 Fe1 C14 C10 122.8(3)
C17 Fe1 C14 C10 164.5(3)
C15 Fe1 C14 C10 82.5(3)
C18 Fe1 C14 C10 -163.6(5)
C19 Fe1 C14 C10 53.8(7)
C14 C10 C11 C12 1.6(5)
C5 C10 C11 C12 -171.0(4)
Fe1 C10 C11 C12 59.9(3)
C14 C10 C11 Fe1 -58.2(3)
C5 C10 C11 Fe1 129.1(4)
C13 Fe1 C11 C12 -37.3(3)
C14 Fe1 C11 C12 -81.5(3)
C16 Fe1 C11 C12 -158.2(7)
C17 Fe1 C11 C12 37.9(7)
C15 Fe1 C11 C12 163.1(3)
C18 Fe1 C11 C12 76.4(3)
C19 Fe1 C11 C12 119.9(3)
C10 Fe1 C11 C12 -119.5(4)
C13 Fe1 C11 C10 82.2(2)
C14 Fe1 C11 C10 38.0(2)
C12 Fe1 C11 C10 119.5(4)
C16 Fe1 C11 C10 -38.7(8)
C17 Fe1 C11 C10 157.4(6)
C15 Fe1 C11 C10 -77.4(3)
C18 Fe1 C11 C10 -164.1(3)
C19 Fe1 C11 C10 -120.6(2)
C14 C13 C12 C11 0.3(5)
Fe1 C13 C12 C11 -59.4(3)
C14 C13 C12 Fe1 59.7(3)
C10 C11 C12 C13 -1.2(5)
Fe1 C11 C12 C13 59.2(3)
C10 C11 C12 Fe1 -60.4(3)
C14 Fe1 C12 C13 -37.9(2)
C11 Fe1 C12 C13 -119.5(4)
C16 Fe1 C12 C13 42.6(6)
C17 Fe1 C12 C13 76.1(3)
C15 Fe1 C12 C13 -168.2(6)
C18 Fe1 C12 C13 118.5(3)
C19 Fe1 C12 C13 159.2(3)
C10 Fe1 C12 C13 -81.9(3)
C13 Fe1 C12 C11 119.5(4)
C14 Fe1 C12 C11 81.6(2)
C16 Fe1 C12 C11 162.1(5)
C17 Fe1 C12 C11 -164.4(3)
C15 Fe1 C12 C11 -48.7(7)
C18 Fe1 C12 C11 -122.0(3)
C19 Fe1 C12 C11 -81.3(3)
C10 Fe1 C12 C11 37.6(2)
C13 Fe1 C15 C16 38.4(7)
C14 Fe1 C15 C16 75.7(4)
C11 Fe1 C15 C16 161.4(3)
C12 Fe1 C15 C16 -161.5(6)
C17 Fe1 C15 C16 -37.9(4)
C18 Fe1 C15 C16 -82.0(4)
C19 Fe1 C15 C16 -118.9(5)
C10 Fe1 C15 C16 119.1(3)
C13 Fe1 C15 C19 157.3(5)
C14 Fe1 C15 C19 -165.4(3)
C11 Fe1 C15 C19 -79.7(4)
C12 Fe1 C15 C19 -42.7(8)
C16 Fe1 C15 C19 118.9(5)
C17 Fe1 C15 C19 81.0(4)
C18 Fe1 C15 C19 36.9(3)
C10 Fe1 C15 C19 -122.0(3)
C16 C15 C19 C18 1.1(6)
Fe1 C15 C19 C18 -58.7(3)
C16 C15 C19 Fe1 59.8(3)
C13 Fe1 C19 C18 -35.3(7)
C14 Fe1 C19 C18 158.8(5)
C11 Fe1 C19 C18 -117.5(3)
C12 Fe1 C19 C18 -74.6(4)
C16 Fe1 C19 C18 83.0(4)
C17 Fe1 C19 C18 38.8(3)
C15 Fe1 C19 C18 120.4(5)
C10 Fe1 C19 C18 -161.0(3)
C13 Fe1 C19 C15 -155.6(5)
C14 Fe1 C19 C15 38.4(7)
C11 Fe1 C19 C15 122.1(3)
C12 Fe1 C19 C15 165.1(3)
C16 Fe1 C19 C15 -37.4(3)
C17 Fe1 C19 C15 -81.5(4)
C18 Fe1 C19 C15 -120.4(5)
C10 Fe1 C19 C15 78.7(4)
C15 C19 C18 C17 -1.4(5)
Fe1 C19 C18 C17 -59.8(3)
C15 C19 C18 Fe1 58.4(3)
C13 Fe1 C18 C19 165.9(3)
C14 Fe1 C18 C19 -161.3(4)
C11 Fe1 C18 C19 83.3(3)
C12 Fe1 C18 C19 124.3(3)
C16 Fe1 C18 C19 -80.0(4)
C17 Fe1 C18 C19 -117.6(5)
C15 Fe1 C18 C19 -37.0(3)
C10 Fe1 C18 C19 51.6(7)
C13 Fe1 C18 C17 -76.6(4)
C14 Fe1 C18 C17 -43.7(7)
C11 Fe1 C18 C17 -159.1(3)
C12 Fe1 C18 C17 -118.2(3)
C16 Fe1 C18 C17 37.5(4)
C15 Fe1 C18 C17 80.5(4)
C19 Fe1 C18 C17 117.6(5)
C10 Fe1 C18 C17 169.1(5)
C19 C18 C17 C16 1.1(6)
Fe1 C18 C17 C16 -59.2(4)
C19 C18 C17 Fe1 60.3(3)
C13 Fe1 C17 C16 -120.0(4)
C14 Fe1 C17 C16 -78.7(4)
C11 Fe1 C17 C16 172.0(5)
C12 Fe1 C17 C16 -160.5(4)
C15 Fe1 C17 C16 37.2(4)
C18 Fe1 C17 C16 119.4(5)
C19 Fe1 C17 C16 81.1(4)
C10 Fe1 C17 C16 -50.6(7)
C13 Fe1 C17 C18 120.6(3)
C14 Fe1 C17 C18 161.9(3)
C11 Fe1 C17 C18 52.6(7)
C12 Fe1 C17 C18 80.2(4)
C16 Fe1 C17 C18 -119.4(5)
C15 Fe1 C17 C18 -82.2(3)
C19 Fe1 C17 C18 -38.3(3)
C10 Fe1 C17 C18 -170.0(4)
C19 C15 C16 C17 -0.4(6)
Fe1 C15 C16 C17 59.8(4)
C19 C15 C16 Fe1 -60.1(3)
C18 C17 C16 C15 -0.5(6)
Fe1 C17 C16 C15 -60.0(4)
C18 C17 C16 Fe1 59.6(4)
C13 Fe1 C16 C15 -163.8(3)
C14 Fe1 C16 C15 -121.8(3)
C11 Fe1 C16 C15 -51.6(8)
C12 Fe1 C16 C15 165.6(5)
C17 Fe1 C16 C15 119.3(5)
C18 Fe1 C16 C15 81.5(4)
C19 Fe1 C16 C15 38.0(3)
C10 Fe1 C16 C15 -80.8(4)
C13 Fe1 C16 C17 77.0(4)
C14 Fe1 C16 C17 118.9(4)
C11 Fe1 C16 C17 -170.8(6)
C12 Fe1 C16 C17 46.3(8)
C15 Fe1 C16 C17 -119.3(5)
C18 Fe1 C16 C17 -37.7(4)
C19 Fe1 C16 C17 -81.3(4)
C10 Fe1 C16 C17 160.0(3)
C25 N3 C20 S2 0.8(5)
C22 N3 C20 S2 -179.5(3)
C25 N3 C20 S1 178.4(3)
C22 N3 C20 S1 -1.9(5)
Ni1 S2 C20 N3 176.2(3)
Ni1 S2 C20 S1 -1.82(17)
Ni1 S1 C20 N3 -176.2(3)
Ni1 S1 C20 S2 1.83(17)
C20 N3 C22 C24 66.0(5)
C25 N3 C22 C24 -114.2(4)
C20 N3 C22 C23 -61.6(5)
C25 N3 C22 C23 118.2(4)
C20 N3 C25 C27 112.4(5)
C22 N3 C25 C27 -67.4(5)
C20 N3 C25 C26 -120.7(4)
C22 N3 C25 C26 59.5(5)
C6 C7 C8 C9 -0.7(5)
N1 C9 C8 C7 0.8(5)
